data_1532004
loop_
_publ_author_name
'Organova, N.I.'
'Drits, V.A.'
'Dmitrik, A.L.'

_publ_section_title
;
 Structural study of tochilinite. Part I. The isometric variety
;
_journal_name_full Kristallografiya
_journal_page_first 761
_journal_page_last 767
_journal_volume 17
_journal_year 1972
_chemical_formula_sum 'Fe6.73 H10 Mg3.55 O10 S6'
_chemical_name_systematic '((Mg0.71 Fe0.29) (O H)2)5 (Fe0.88 S)6'
_space_group_crystal_system triclinic
_space_group_IT_number 1
_space_group_name_Hall 'C 1'
_space_group_name_H-M_alt 'C 1'
_cell_angle_alpha 90
_cell_angle_beta 95
_cell_angle_gamma 90
_cell_formula_units_Z 2
_cell_length_a 5.37
_cell_length_b 15.65
_cell_length_c 10.72
_cell_volume 897.486
_citation_journal_id_ASTM KRISAJ
_cod_data_source_file Organova_KRISAJ_1972_347.cif
_cod_data_source_block H10Fe6.73Mg3.55O10S6
_cod_original_cell_volume 897.4859
_cod_original_sg_symbol_H-M 'P 1 (a+b,a-b,-c)'
_cod_original_formula_sum 'H10 Fe6.73 Mg3.55 O10 S6'
_cod_database_code 1532004

loop_
_space_group_symop_id
_space_group_symop_operation_xyz
1 x,y,z
2 x+1/2,y+1/2,z

loop_
_atom_site_label
_atom_site_type_symbol
_atom_site_fract_x
_atom_site_fract_y
_atom_site_fract_z
_atom_site_occupancy
_atom_site_U_iso_or_equiv
Fe3 Fe+2 0.4864 0 0 0.88 0.0
O3 O-2 0.362 0 0.402 1 0.0
Mg3 Mg+2 0.658 0.1985 0.5 0.71 0.0
S2 S-2 0.741 0.08 -0.129 1 0.0
Fe1 Fe+2 0 0 0 0.88 0.0
S3 S-2 0.237 0.243 -0.129 1 0.0
O10 O-2 0.338 0.398 0.402 1 0.0
O2 O-2 0.008 0.208 0.598 1 0.0
Fe2 Fe+2 0.0117 0.1656 0 0.88 0.0
O6 O-2 0.838 0.102 0.402 1 0.0
Fe10 Fe+3 0.6701 0.3999 0.5 0.29 0.0
Fe4 Fe+2 0.4801 0.1647 0 0.88 0.0
O1 O-2 0.027 0 0.598 1 0.0
Fe5 Fe+2 0.5117 0.3344 0 0.88 0.0
Fe7 Fe+3 0.1701 0.1001 0.5 0.29 0.0
O7 O-2 0.508 0.292 0.598 1 0.0
S4 S-2 0.737 0.257 0.129 1 0.0
Fe6 Fe+2 0.9801 0.3353 0 0.88 0.0
S1 S-2 0.26 0.088 0.129 1 0.0
Fe9 Fe+3 0.658 0.1985 0.5 0.29 0.0
Fe11 Fe+3 0.158 0.3015 0.5 0.29 0.0
S5 S-2 0.241 0.42 0.129 1 0.0
Mg5 Mg+2 0.158 0.3015 0.5 0.71 0.0
O5 O-2 0.466 0.095 0.598 1 0.0
Mg2 Mg+2 0.6617 0 0.5 0.71 0.0
O9 O-2 0.799 0.304 0.402 1 0.0
O4 O-2 0.299 0.196 0.402 1 0.0
O8 O-2 0.996 0.405 0.598 1 0.0
Mg1 Mg+2 0.1701 0.1001 0.5 0.71 0.0
S6 S-2 0.76 0.412 -0.129 1 0.0
Mg4 Mg+2 0.6701 0.3999 0.5 0.71 0.0
Fe8 Fe+3 0.6617 0 0.5 0.29 0.0
